data_4306628
loop_
_publ_author_name
'Peter Hofmann'
'Igor V. Shishkov'
'Frank Rominger'

_publ_contact_author_address
;
        Organisch-Chemisches Institut
        Universit\"at Heidelberg
        Im Neuenheimer Feld 270
        D-69120 Heidelberg
        Germany
;
_publ_contact_author_email ph@oci.uni-heidelberg.de
_publ_contact_author_fax '049 6221 54-4885'
_publ_contact_author_name 'Hofmann, Peter'
_publ_contact_author_phone '049 6221 54-8502'
_publ_section_title
;
Synthesis, Molecular Structures, and Reactivity of Mono- and Binuclear
Neutral Copper(I) Carbenes
;
_journal_name_full 'Inorganic Chemistry'
_journal_page_first 11755
_journal_page_last 11762
_journal_paper_doi 10.1021/ic801443y
_journal_volume 47
_journal_year 2008
_chemical_formula_sum 'C13 H16 N2 O3'
_chemical_formula_weight 248.28
_chemical_name_common 'in paper 11'
_chemical_name_systematic
; 
 ? 
;
_space_group_IT_number 62
_symmetry_cell_setting orthorhombic
_symmetry_space_group_name_Hall '-P 2ac 2n'
_symmetry_space_group_name_H-M 'P n m a'
_atom_sites_solution_hydrogens geom
_atom_sites_solution_primary direct
_atom_sites_solution_secondary difmap
_audit_creation_method SHELXL-97
_cell_angle_alpha 90.00
_cell_angle_beta 90.00
_cell_angle_gamma 90.00
_cell_formula_units_Z 4
_cell_length_a 8.5078(8)
_cell_length_b 6.7786(6)
_cell_length_c 21.9080(19)
_cell_measurement_reflns_used 5349
_cell_measurement_temperature 100(2)
_cell_measurement_theta_max 28.27
_cell_measurement_theta_min 2.57
_cell_volume 1263.5(2)
_computing_cell_refinement 'Bruker SMART'
_computing_data_collection 'Bruker SMART'
_computing_data_reduction 'Bruker SAINT'
_computing_molecular_graphics 'Bruker SHELXTL'
_computing_publication_material 'Bruker SHELXTL'
_computing_structure_refinement 'SHELXL-97 (Sheldrick, 1997)'
_computing_structure_solution 'SHELXS-97 (Sheldrick, 1990)'
_diffrn_ambient_temperature 100(2)
_diffrn_measured_fraction_theta_full 0.998
_diffrn_measured_fraction_theta_max 0.998
_diffrn_measurement_device_type 'CCD area detector'
_diffrn_measurement_method 'phi and omega scans'
_diffrn_radiation_monochromator graphite
_diffrn_radiation_source 'fine-focus sealed tube'
_diffrn_radiation_type MoK\a
_diffrn_radiation_wavelength 0.71073
_diffrn_reflns_av_R_equivalents 0.0235
_diffrn_reflns_av_sigmaI/netI 0.0181
_diffrn_reflns_limit_h_max 11
_diffrn_reflns_limit_h_min -11
_diffrn_reflns_limit_k_max 9
_diffrn_reflns_limit_k_min -9
_diffrn_reflns_limit_l_max 29
_diffrn_reflns_limit_l_min -29
_diffrn_reflns_number 12568
_diffrn_reflns_theta_full 28.32
_diffrn_reflns_theta_max 28.32
_diffrn_reflns_theta_min 1.86
_exptl_absorpt_coefficient_mu 0.094
_exptl_absorpt_correction_T_max 0.9888
_exptl_absorpt_correction_T_min 0.9564
_exptl_absorpt_correction_type multi-scan
_exptl_absorpt_process_details 'Blessing, Acta Cryst. (1995) A51 33-38.'
_exptl_crystal_colour orange
_exptl_crystal_density_diffrn 1.305
_exptl_crystal_density_method 'not measured'
_exptl_crystal_description polyhedron
_exptl_crystal_F_000 528
_exptl_crystal_size_max 0.48
_exptl_crystal_size_mid 0.14
_exptl_crystal_size_min 0.12
_refine_diff_density_max 0.320
_refine_diff_density_min -0.265
_refine_diff_density_rms 0.087
_refine_ls_extinction_method none
_refine_ls_goodness_of_fit_ref 1.064
_refine_ls_hydrogen_treatment refall
_refine_ls_matrix_type full
_refine_ls_number_parameters 144
_refine_ls_number_reflns 1703
_refine_ls_number_restraints 0
_refine_ls_restrained_S_all 1.064
_refine_ls_R_factor_all 0.0427
_refine_ls_R_factor_gt 0.0374
_refine_ls_shift/su_max 0.000
_refine_ls_shift/su_mean 0.000
_refine_ls_structure_factor_coef Fsqd
_refine_ls_weighting_details 'calc w=1/[\s^2^(Fo^2^)+(0.0577P)^2^+0.3351P] where P=(Fo^2^+2Fc^2^)/3'
_refine_ls_weighting_scheme calc
_refine_ls_wR_factor_gt 0.0962
_refine_ls_wR_factor_ref 0.1007
_reflns_number_gt 1489
_reflns_number_total 1703
_reflns_threshold_expression >2sigma(I)
_cod_data_source_file ic801443y_si_001_1.cif
_cod_data_source_block ivsh19
_cod_depositor_comments
;
The following automatic conversions were performed:
'_symmetry_cell_setting' value 'Orthorhombic' changed to 'orthorhombic'
according to '/home/saulius/struct/CIF-dictionaries/cif_core.dic'
dictionary named 'cif_core.dic' version 2.4.1 from 2010-06-29.

Automatic conversion script
Id: cif_fix_enum 1527 2010-12-29 10:47:43Z saulius 
;
_cod_database_code 4306628

loop_
_symmetry_equiv_pos_as_xyz
'x, y, z'
'-x+1/2, -y, z+1/2'
'-x, y+1/2, -z'
'x+1/2, -y+1/2, -z+1/2'
'-x, -y, -z'
'x-1/2, y, -z-1/2'
'x, -y-1/2, z'
'-x-1/2, y-1/2, z-1/2'

loop_
_atom_site_label
_atom_site_type_symbol
_atom_site_fract_x
_atom_site_fract_y
_atom_site_fract_z
_atom_site_U_iso_or_equiv
_atom_site_adp_type
_atom_site_occupancy
_atom_site_symmetry_multiplicity
_atom_site_calc_flag
_atom_site_refinement_flags
_atom_site_disorder_assembly
_atom_site_disorder_group
C1 C -0.11219(15) 0.2500 0.55053(6) 0.0155(3) Uani 1 2 d S . .
N1 N -0.03113(13) 0.2500 0.60184(5) 0.0165(2) Uani 1 2 d S . .
N2 N 0.03980(14) 0.2500 0.64528(5) 0.0228(3) Uani 1 2 d S . .
C2 C -0.28348(16) 0.2500 0.55855(6) 0.0167(3) Uani 1 2 d S . .
O2 O -0.37676(11) 0.2500 0.51705(4) 0.0220(2) Uani 1 2 d S . .
O3 O -0.31852(11) 0.2500 0.61859(4) 0.0184(2) Uani 1 2 d S . .
C3 C -0.48312(15) 0.2500 0.63981(6) 0.0176(3) Uani 1 2 d S . .
C4 C -0.46261(18) 0.2500 0.70859(7) 0.0234(3) Uani 1 2 d S . .
H4A H -0.568(2) 0.2500 0.7284(8) 0.029(5) Uiso 1 2 d S . .
H4B H -0.4040(16) 0.131(2) 0.7218(6) 0.032(3) Uiso 1 1 d . . .
C5 C -0.56530(11) 0.06252(16) 0.61892(5) 0.0210(2) Uani 1 1 d . . .
H5A H -0.6719(16) 0.059(2) 0.6357(6) 0.029(3) Uiso 1 1 d . . .
H5B H -0.5093(14) -0.054(2) 0.6336(5) 0.024(3) Uiso 1 1 d . . .
H5C H -0.5750(14) 0.0548(19) 0.5743(6) 0.024(3) Uiso 1 1 d . . .
C11 C -0.02309(15) 0.2500 0.49321(6) 0.0149(3) Uani 1 2 d S . .
C12 C 0.14192(16) 0.2500 0.49419(6) 0.0164(3) Uani 1 2 d S . .
H12 H 0.197(2) 0.2500 0.5329(9) 0.025(4) Uiso 1 2 d S . .
C13 C 0.22875(16) 0.2500 0.44105(6) 0.0179(3) Uani 1 2 d S . .
H13 H 0.344(2) 0.2500 0.4428(9) 0.035(5) Uiso 1 2 d S . .
C14 C 0.15256(16) 0.2500 0.38462(6) 0.0170(3) Uani 1 2 d S . .
C15 C -0.01062(16) 0.2500 0.38265(6) 0.0188(3) Uani 1 2 d S . .
H15 H -0.068(2) 0.2500 0.3432(9) 0.024(4) Uiso 1 2 d S . .
C16 C -0.09745(16) 0.2500 0.43665(6) 0.0178(3) Uani 1 2 d S . .
H16 H -0.210(2) 0.2500 0.4339(8) 0.026(5) Uiso 1 2 d S . .
O17 O 0.24821(12) 0.2500 0.33416(4) 0.0225(2) Uani 1 2 d S . .
C17 C 0.1730(2) 0.2500 0.27649(7) 0.0316(4) Uani 1 2 d S . .
H17A H 0.255(3) 0.2500 0.2459(10) 0.042(6) Uiso 1 2 d S . .
H17B H 0.1115(18) 0.130(2) 0.2714(7) 0.047(4) Uiso 1 1 d . . .

loop_
_atom_site_aniso_label
_atom_site_aniso_U_11
_atom_site_aniso_U_22
_atom_site_aniso_U_33
_atom_site_aniso_U_23
_atom_site_aniso_U_13
_atom_site_aniso_U_12
C1 0.0155(6) 0.0168(6) 0.0143(6) 0.000 -0.0017(5) 0.000
N1 0.0141(5) 0.0182(5) 0.0172(5) 0.000 0.0021(4) 0.000
N2 0.0174(5) 0.0342(7) 0.0169(6) 0.000 -0.0004(4) 0.000
C2 0.0168(6) 0.0161(6) 0.0171(6) 0.000 0.0004(5) 0.000
O2 0.0163(5) 0.0308(6) 0.0189(5) 0.000 -0.0022(4) 0.000
O3 0.0128(4) 0.0259(5) 0.0164(5) 0.000 0.0012(3) 0.000
C3 0.0134(6) 0.0205(6) 0.0190(6) 0.000 0.0025(5) 0.000
C4 0.0209(7) 0.0303(8) 0.0190(7) 0.000 0.0028(5) 0.000
C5 0.0170(4) 0.0202(5) 0.0257(5) -0.0008(4) 0.0012(4) -0.0010(4)
C11 0.0160(6) 0.0121(6) 0.0166(6) 0.000 0.0001(5) 0.000
C12 0.0166(6) 0.0165(6) 0.0161(6) 0.000 -0.0013(5) 0.000
C13 0.0154(6) 0.0183(6) 0.0200(6) 0.000 0.0001(5) 0.000
C14 0.0198(6) 0.0144(6) 0.0169(6) 0.000 0.0028(5) 0.000
C15 0.0196(6) 0.0205(6) 0.0164(6) 0.000 -0.0021(5) 0.000
C16 0.0154(6) 0.0186(6) 0.0193(6) 0.000 -0.0018(5) 0.000
O17 0.0209(5) 0.0297(6) 0.0169(5) 0.000 0.0036(4) 0.000
C17 0.0293(8) 0.0500(11) 0.0156(7) 0.000 0.0038(6) 0.000

loop_
_atom_type_symbol
_atom_type_description
_atom_type_scat_dispersion_real
_atom_type_scat_dispersion_imag
_atom_type_scat_source
C C 0.0033 0.0016 'International Tables Vol C Tables 4.2.6.8 and 6.1.1.4'
H H 0.0000 0.0000 'International Tables Vol C Tables 4.2.6.8 and 6.1.1.4'
N N 0.0061 0.0033 'International Tables Vol C Tables 4.2.6.8 and 6.1.1.4'
O O 0.0106 0.0060 'International Tables Vol C Tables 4.2.6.8 and 6.1.1.4'

loop_
_geom_angle_atom_site_label_1
_geom_angle_atom_site_label_2
_geom_angle_atom_site_label_3
_geom_angle
_geom_angle_site_symmetry_1
_geom_angle_site_symmetry_3
_geom_angle_publ_flag
N1 C1 C11 117.35(11) . . ?
N1 C1 C2 114.65(11) . . ?
C11 C1 C2 128.00(11) . . ?
N2 N1 C1 179.15(13) . . ?
O2 C2 O3 126.11(12) . . ?
O2 C2 C1 124.24(12) . . ?
O3 C2 C1 109.65(11) . . ?
C2 O3 C3 121.14(10) . . ?
O3 C3 C4 101.76(10) . . ?
O3 C3 C5 109.96(7) . . ?
C4 C3 C5 110.60(7) . . ?
O3 C3 C5 109.96(7) . 7_565 ?
C4 C3 C5 110.60(7) . 7_565 ?
C5 C3 C5 113.35(11) . 7_565 ?
C16 C11 C12 117.92(12) . . ?
C16 C11 C1 121.83(12) . . ?
C12 C11 C1 120.25(11) . . ?
C13 C12 C11 121.52(12) . . ?
C12 C13 C14 119.94(12) . . ?
O17 C14 C15 124.58(12) . . ?
O17 C14 C13 115.98(12) . . ?
C15 C14 C13 119.45(12) . . ?
C14 C15 C16 120.20(12) . . ?
C11 C16 C15 120.97(12) . . ?
C14 O17 C17 116.80(11) . . ?

loop_
_geom_bond_atom_site_label_1
_geom_bond_atom_site_label_2
_geom_bond_distance
_geom_bond_site_symmetry_2
_geom_bond_publ_flag
C1 N1 1.3188(17) . ?
C1 C11 1.4667(18) . ?
C1 C2 1.4679(18) . ?
N1 N2 1.1268(17) . ?
C2 O2 1.2069(16) . ?
C2 O3 1.3487(15) . ?
O3 C3 1.4755(15) . ?
C3 C4 1.517(2) . ?
C3 C5 1.5210(12) . ?
C3 C5 1.5210(12) 7_565 ?
C11 C16 1.3914(18) . ?
C11 C12 1.4041(18) . ?
C12 C13 1.3787(18) . ?
C13 C14 1.3959(18) . ?
C14 O17 1.3726(16) . ?
C14 C15 1.3890(19) . ?
C15 C16 1.3947(19) . ?
O17 C17 1.4161(18) . ?
